data_1563905
loop_
_publ_author_name
'Zhao, Qun'
'Meng, Guangrong'
'Li, Guangchen'
'Flach, Carol R.'
'Mendelsohn, Richard'
'Lalancette, Roger A.'
'Szostak, Roman'
'Szostak, Michal'

_publ_section_title
;
 IPr# - Highly Hindered, Broadly Applicable N-Heterocyclic Carbenes
;
_journal_name_full 'Chemical Science'
_journal_paper_doi 10.1039/D1SC02619D
_journal_year 2021
_chemical_formula_moiety 'C102 H81 Cl N2 Pd, 2(C H2 Cl2)'
_chemical_formula_sum 'C104 H85 Cl5 N2 Pd'
_chemical_formula_weight 1646.40
_space_group_crystal_system triclinic
_space_group_IT_number 2
_space_group_name_Hall '-P 1'
_space_group_name_H-M_alt 'P -1'
_atom_sites_solution_hydrogens geom
_atom_sites_solution_primary direct
_atom_sites_solution_secondary difmap
_audit_creation_method SHELXL-2014/7
_audit_update_record
;
2021-04-12 deposited with the CCDC.	2021-06-29 downloaded from the CCDC.
;
_cell_angle_alpha 99.161(4)
_cell_angle_beta 95.616(5)
_cell_angle_gamma 102.560(4)
_cell_formula_units_Z 2
_cell_length_a 14.037(1)
_cell_length_b 15.0707(11)
_cell_length_c 21.0521(15)
_cell_measurement_reflns_used 9031
_cell_measurement_temperature 100(2)
_cell_measurement_theta_max 68.00
_cell_measurement_theta_min 3.06
_cell_volume 4250.7(5)
_computing_cell_refinement 'APEX 2'
_computing_data_collection 'APEX 2 (Bruker, 2006)'
_computing_data_reduction 'SAINT (Bruker, 2005)'
_computing_molecular_graphics SHELXTL
_computing_publication_material SHELXTL
_computing_structure_refinement 'SHELXL-2014/7 (Sheldrick, 2014)'
_computing_structure_solution 'SHELXL-2014/7 (Sheldrick, 2014)'
_diffrn_ambient_temperature 100(2)
_diffrn_measured_fraction_theta_full 0.899
_diffrn_measured_fraction_theta_max 0.882
_diffrn_measurement_device_type 'Bruker SMART CCD Apex-II area-detector'
_diffrn_measurement_method '\f and \w'
_diffrn_radiation_monochromator graphite
_diffrn_radiation_source 'fine-focus sealed tube'
_diffrn_radiation_type CuK\a
_diffrn_radiation_wavelength 1.54178
_diffrn_reflns_av_R_equivalents 0.0325
_diffrn_reflns_av_unetI/netI 0.0533
_diffrn_reflns_Laue_measured_fraction_full 0.899
_diffrn_reflns_Laue_measured_fraction_max 0.882
_diffrn_reflns_limit_h_max 16
_diffrn_reflns_limit_h_min -16
_diffrn_reflns_limit_k_max 17
_diffrn_reflns_limit_k_min -17
_diffrn_reflns_limit_l_max 23
_diffrn_reflns_limit_l_min -25
_diffrn_reflns_number 35885
_diffrn_reflns_point_group_measured_fraction_full 0.899
_diffrn_reflns_point_group_measured_fraction_max 0.882
_diffrn_reflns_theta_full 67.679
_diffrn_reflns_theta_max 68.730
_diffrn_reflns_theta_min 2.146
_exptl_absorpt_coefficient_mu 3.583
_exptl_absorpt_correction_T_max 0.773
_exptl_absorpt_correction_T_min 0.448
_exptl_absorpt_correction_type numerical
_exptl_absorpt_process_details
;
 SADABS 2016/2: Krause, L., Herbst-Irmer, R., Sheldrick G.M. & Stalke D.,
 J. Appl. Cryst. 48 (2015) 3-10
;
_exptl_crystal_colour colourless
_exptl_crystal_density_diffrn 1.286
_exptl_crystal_description parallelepiped
_exptl_crystal_F_000 1708
_exptl_crystal_size_max 0.490
_exptl_crystal_size_mid 0.172
_exptl_crystal_size_min 0.138
_platon_squeeze_details
;
SQUEEZE calculated 70 electrons per cell, which is attributed to 
one disordered DCM molecule and one methanol and one water of 
crystallization.
;
_refine_diff_density_max 1.485
_refine_diff_density_min -1.149
_refine_diff_density_rms 0.102
_refine_ls_extinction_method none
_refine_ls_goodness_of_fit_ref 1.063
_refine_ls_hydrogen_treatment constr
_refine_ls_matrix_type full
_refine_ls_number_parameters 1009
_refine_ls_number_reflns 13860
_refine_ls_number_restraints 0
_refine_ls_restrained_S_all 1.063
_refine_ls_R_factor_all 0.0671
_refine_ls_R_factor_gt 0.0565
_refine_ls_shift/su_max 0.001
_refine_ls_shift/su_mean 0.000
_refine_ls_structure_factor_coef Fsqd
_refine_ls_weighting_details 'w=1/[\s^2^(Fo^2^)+(0.0855P)^2^+13.7136P] where P=(Fo^2^+2Fc^2^)/3'
_refine_ls_weighting_scheme calc
_refine_ls_wR_factor_gt 0.1660
_refine_ls_wR_factor_ref 0.1727
_reflns_Friedel_coverage 0.000
_reflns_number_gt 11572
_reflns_number_total 13860
_reflns_threshold_expression 'I > 2\s(I)'
_cod_data_source_file d1sc02619d2.cif
_cod_data_source_block MENG_ROGER_a_sq
_cod_original_cell_volume 4250.6(5)
_cod_database_code 1563905
_shelx_shelxl_version_number 2014/7
_shelx_space_group_comment
;
The symmetry employed for this shelxl refinement is uniquely defined
by the following loop, which should always be used as a source of
symmetry information in preference to the above space-group names.
They are only intended as comments.
;
_shelx_estimated_absorpt_t_min 0.273
_shelx_estimated_absorpt_t_max 0.638

loop_
_space_group_symop_operation_xyz
'x, y, z'
'-x, -y, -z'

loop_
_atom_site_label
_atom_site_type_symbol
_atom_site_fract_x
_atom_site_fract_y
_atom_site_fract_z
_atom_site_U_iso_or_equiv
_atom_site_adp_type
_atom_site_occupancy
_atom_site_site_symmetry_order
_atom_site_calc_flag
_atom_site_refinement_flags_posn
_atom_site_refinement_flags_adp
_atom_site_refinement_flags_occupancy
_atom_site_disorder_assembly
_atom_site_disorder_group
Pd1 Pd 0.60638(2) 0.48526(2) 0.67877(2) 0.01523(11) Uani 1 1 d . . . . .
Cl1 Cl 0.77322(9) 0.57023(10) 0.69586(6) 0.0331(3) Uani 1 1 d . . . . .
Cl4 Cl 0.09379(12) -0.06507(13) 0.89125(9) 0.0567(4) Uani 1 1 d . . . . .
Cl2 Cl 1.00922(13) 0.48596(14) 0.62915(12) 0.0697(6) Uani 1 1 d . . . . .
Cl3 Cl 1.03324(13) 0.67189(15) 0.60200(11) 0.0699(6) Uani 1 1 d . . . . .
Cl5 Cl 0.02494(19) 0.09781(16) 0.9416(2) 0.1283(13) Uani 1 1 d . . . . .
N2 N 0.6484(3) 0.5138(2) 0.82855(16) 0.0123(7) Uani 1 1 d . . . . .
N1 N 0.5875(3) 0.3707(2) 0.78707(17) 0.0133(8) Uani 1 1 d . . . . .
C2 C 0.6075(3) 0.3756(3) 0.8538(2) 0.0144(9) Uani 1 1 d . . . . .
H2 H 0.596671 0.325471 0.876479 0.017 Uiso 1 1 calc R U . . .
C3 C 0.6451(3) 0.4652(3) 0.8796(2) 0.0157(9) Uani 1 1 d . . . . .
H3 H 0.665736 0.490695 0.924320 0.019 Uiso 1 1 calc R U . . .
C5 C 0.4415(3) 0.2422(3) 0.7478(2) 0.0165(9) Uani 1 1 d . . . . .
C65 C 0.8496(3) 0.5906(3) 0.9565(2) 0.0172(10) Uani 1 1 d . . . . .
C1 C 0.6117(3) 0.4557(3) 0.7704(2) 0.0135(9) Uani 1 1 d . . . . .
C58 C 0.6842(3) 0.6123(3) 0.83645(19) 0.0132(9) Uani 1 1 d . . . . .
C6 C 0.3973(3) 0.1581(3) 0.7068(2) 0.0189(10) Uani 1 1 d . . . . .
H6 H 0.330847 0.128990 0.709213 0.023 Uiso 1 1 calc R U . . .
C66 C 0.8277(4) 0.6592(3) 1.0009(2) 0.0225(11) Uani 1 1 d . . . . .
H66 H 0.813520 0.712124 0.986389 0.027 Uiso 1 1 calc R U . . .
C64 C 0.8548(3) 0.5975(3) 0.8855(2) 0.0140(9) Uani 1 1 d . . . . .
H64 H 0.833036 0.533402 0.859309 0.017 Uiso 1 1 calc R U . . .
C7 C 0.4483(3) 0.1161(3) 0.6625(2) 0.0176(10) Uani 1 1 d . . . . .
C17 C 0.3808(3) 0.2369(3) 0.8579(2) 0.0199(10) Uani 1 1 d . . . . .
C91 C 0.4545(3) 0.6559(3) 0.7458(2) 0.0159(9) Uani 1 1 d . . . . .
C77 C 0.7998(3) 0.9034(3) 0.8411(2) 0.0165(9) Uani 1 1 d . . . . .
H77 H 0.862661 0.922853 0.871920 0.020 Uiso 1 1 calc R U . . .
C10 C 0.3859(3) 0.2851(3) 0.7990(2) 0.0177(10) Uani 1 1 d . . . . .
H10 H 0.425434 0.349861 0.815573 0.021 Uiso 1 1 calc R U . . .
C18 C 0.3897(4) 0.2929(4) 0.9194(2) 0.0243(11) Uani 1 1 d . . . . .
H18 H 0.402130 0.358203 0.923188 0.029 Uiso 1 1 calc R U . . .
C30 C 0.4744(3) -0.0371(3) 0.6007(2) 0.0176(10) Uani 1 1 d . . . . .
C79 C 0.8323(4) 0.8372(4) 0.7273(2) 0.0244(11) Uani 1 1 d . . . . .
H79 H 0.812653 0.776758 0.736702 0.029 Uiso 1 1 calc R U . . .
C70 C 0.8708(3) 0.5146(3) 0.9795(2) 0.0216(10) Uani 1 1 d . . . . .
H70 H 0.887676 0.467272 0.950460 0.026 Uiso 1 1 calc R U . . .
C48 C 0.8532(4) 0.3614(4) 0.7729(2) 0.0241(11) Uani 1 1 d . . . . .
H48 H 0.867542 0.408709 0.747973 0.029 Uiso 1 1 calc R U . . .
C63 C 0.6181(3) 0.6660(3) 0.8198(2) 0.0143(9) Uani 1 1 d . . . . .
C23 C 0.4002(3) 0.0189(3) 0.6220(2) 0.0205(10) Uani 1 1 d . . . . .
H23 H 0.363248 0.028189 0.581461 0.025 Uiso 1 1 calc R U . . .
C62 C 0.6562(3) 0.7606(3) 0.8240(2) 0.0161(9) Uani 1 1 d . . . . .
H62 H 0.612891 0.797715 0.812733 0.019 Uiso 1 1 calc R U . . .
C93 C 0.4516(4) 0.7195(3) 0.6476(2) 0.0240(11) Uani 1 1 d . . . . .
H93 H 0.485849 0.745121 0.615499 0.029 Uiso 1 1 calc R U . . .
C71 C 0.9614(3) 0.6371(3) 0.8748(2) 0.0184(10) Uani 1 1 d . . . . .
C78 C 0.8284(3) 0.9128(3) 0.7729(2) 0.0181(10) Uani 1 1 d . . . . .
C90 C 0.5068(3) 0.6251(3) 0.8031(2) 0.0139(9) Uani 1 1 d . . . . .
H90 H 0.497305 0.556554 0.791094 0.017 Uiso 1 1 calc R U . . .
C8 C 0.5430(3) 0.1621(3) 0.6559(2) 0.0178(10) Uani 1 1 d . . . . .
H8 H 0.575873 0.135767 0.623058 0.021 Uiso 1 1 calc R U . . .
C60 C 0.8178(3) 0.7488(3) 0.8639(2) 0.0165(9) Uani 1 1 d . . . . .
H60 H 0.884997 0.777560 0.879614 0.020 Uiso 1 1 calc R U . . .
C84 C 0.7343(3) 0.9661(3) 0.8654(2) 0.0183(10) Uani 1 1 d . . . . .
C80 C 0.8644(4) 0.8480(4) 0.6680(3) 0.0293(12) Uani 1 1 d . . . . .
H80 H 0.866434 0.795189 0.637244 0.035 Uiso 1 1 calc R U . . .
C46 C 0.8983(4) 0.2941(4) 0.8642(2) 0.0263(11) Uani 1 1 d . . . . .
H46 H 0.943055 0.295212 0.901395 0.032 Uiso 1 1 calc R U . . .
C97 C 0.4584(3) 0.6433(3) 0.8643(2) 0.0204(10) Uani 1 1 d . . . . .
C61 C 0.7555(3) 0.8025(3) 0.8442(2) 0.0152(9) Uani 1 1 d . . . . .
C45 C 0.8127(4) 0.2246(4) 0.8470(2) 0.0271(11) Uani 1 1 d . . . . .
H45 H 0.798897 0.177402 0.872085 0.033 Uiso 1 1 calc R U . . .
C4 C 0.5392(3) 0.2854(3) 0.7424(2) 0.0155(9) Uani 1 1 d . . . . .
C76 C 0.9894(4) 0.6142(4) 0.8141(2) 0.0245(11) Uani 1 1 d . . . . .
H76 H 0.942366 0.575962 0.779602 0.029 Uiso 1 1 calc R U . . .
C94 C 0.3506(4) 0.7077(3) 0.6425(2) 0.0261(11) Uani 1 1 d . . . . .
H94 H 0.315843 0.726744 0.608159 0.031 Uiso 1 1 calc R U . . .
C92 C 0.5043(4) 0.6945(3) 0.6990(2) 0.0207(10) Uani 1 1 d . . . . .
H92 H 0.573898 0.703820 0.701928 0.025 Uiso 1 1 calc R U . . .
C22 C 0.3647(4) 0.1423(4) 0.8540(2) 0.0249(11) Uani 1 1 d . . . . .
H22 H 0.359642 0.103352 0.812991 0.030 Uiso 1 1 calc R U . . .
C44 C 0.7466(4) 0.2239(3) 0.7923(2) 0.0246(11) Uani 1 1 d . . . . .
H44 H 0.687618 0.176417 0.781061 0.030 Uiso 1 1 calc R U . . .
C11 C 0.2837(3) 0.2931(3) 0.7701(2) 0.0194(10) Uani 1 1 d . . . . .
C9 C 0.5909(3) 0.2456(3) 0.6959(2) 0.0162(9) Uani 1 1 d . . . . .
C31 C 0.4590(4) -0.0905(3) 0.5389(2) 0.0239(11) Uani 1 1 d . . . . .
H31 H 0.401532 -0.092851 0.510151 0.029 Uiso 1 1 calc R U . . .
C85 C 0.6555(4) 0.9798(3) 0.8253(2) 0.0220(10) Uani 1 1 d . . . . .
H85 H 0.644902 0.953134 0.780363 0.026 Uiso 1 1 calc R U . . .
C35 C 0.5598(4) -0.0353(3) 0.6421(2) 0.0222(10) Uani 1 1 d . . . . .
H35 H 0.571458 0.000157 0.684835 0.027 Uiso 1 1 calc R U . . .
C37 C 0.7400(3) 0.2571(3) 0.6330(2) 0.0194(10) Uani 1 1 d . . . . .
C59 C 0.7846(3) 0.6542(3) 0.8613(2) 0.0139(9) Uani 1 1 d . . . . .
C43 C 0.7659(3) 0.2914(3) 0.7545(2) 0.0172(10) Uani 1 1 d . . . . .
C98 C 0.4444(4) 0.7311(4) 0.8874(2) 0.0280(12) Uani 1 1 d . . . . .
H98 H 0.466305 0.780755 0.865588 0.034 Uiso 1 1 calc R U . . .
C96 C 0.3525(4) 0.6420(3) 0.7390(2) 0.0206(10) Uani 1 1 d . . . . .
H96 H 0.317381 0.614269 0.769992 0.025 Uiso 1 1 calc R U . . .
C83 C 0.8587(4) 1.0013(4) 0.7583(3) 0.0260(11) Uani 1 1 d . . . . .
H83 H 0.857993 1.054105 0.789460 0.031 Uiso 1 1 calc R U . . .
C73 C 1.1287(4) 0.7276(4) 0.9132(3) 0.0271(11) Uani 1 1 d . . . . .
H73 H 1.175547 0.767274 0.947216 0.033 Uiso 1 1 calc R U . . .
C36 C 0.6988(3) 0.2935(3) 0.6941(2) 0.0157(9) Uani 1 1 d . . . . .
H36 H 0.700566 0.360119 0.693554 0.019 Uiso 1 1 calc R U . . .
C87 C 0.6073(4) 1.0709(3) 0.9157(3) 0.0282(12) Uani 1 1 d . . . . .
H87 H 0.564515 1.106768 0.932780 0.034 Uiso 1 1 calc R U . . .
C72 C 1.0318(3) 0.6938(3) 0.9240(2) 0.0222(10) Uani 1 1 d . . . . .
H72 H 1.013837 0.710036 0.965898 0.027 Uiso 1 1 calc R U . . .
C89 C 0.7480(4) 1.0052(3) 0.9312(2) 0.0236(11) Uani 1 1 d . . . . .
H89 H 0.800954 0.996225 0.959198 0.028 Uiso 1 1 calc R U . . .
C16 C 0.2772(4) 0.3721(4) 0.7450(2) 0.0256(11) Uani 1 1 d . . . . .
H16 H 0.335429 0.418293 0.745313 0.031 Uiso 1 1 calc R U . . .
C12 C 0.1973(4) 0.2272(4) 0.7694(3) 0.0316(12) Uani 1 1 d . . . . .
H12 H 0.199876 0.172323 0.785703 0.038 Uiso 1 1 calc R U . . .
C88 C 0.6852(4) 1.0570(4) 0.9563(3) 0.0298(12) Uani 1 1 d . . . . .
H88 H 0.695407 1.083086 1.001291 0.036 Uiso 1 1 calc R U . . .
C74 C 1.1560(4) 0.7030(4) 0.8528(3) 0.0310(12) Uani 1 1 d . . . . .
H74 H 1.222000 0.724351 0.845253 0.037 Uiso 1 1 calc R U . . .
C32 C 0.5269(4) -0.1410(4) 0.5182(3) 0.0321(13) Uani 1 1 d . . . . .
H32 H 0.514688 -0.178501 0.476111 0.039 Uiso 1 1 calc R U . . .
C86 C 0.5927(4) 1.0317(4) 0.8498(3) 0.0278(12) Uani 1 1 d . . . . .
H86 H 0.539652 1.040575 0.821790 0.033 Uiso 1 1 calc R U . . .
C42 C 0.7642(4) 0.1714(3) 0.6230(2) 0.0244(11) Uani 1 1 d . . . . .
H42 H 0.753214 0.132736 0.654325 0.029 Uiso 1 1 calc R U . . .
C47 C 0.9182(4) 0.3624(4) 0.8268(2) 0.0291(12) Uani 1 1 d . . . . .
H47 H 0.976990 0.409971 0.838295 0.035 Uiso 1 1 calc R U . . .
C49 C 0.4598(4) 0.4201(4) 0.6361(2) 0.0290(12) Uani 1 1 d . . . . .
H49A H 0.434961 0.355341 0.641415 0.035 Uiso 1 1 calc R U . . .
H49B H 0.410592 0.457915 0.640902 0.035 Uiso 1 1 calc R U . . .
C21 C 0.3558(4) 0.1033(4) 0.9096(3) 0.0305(12) Uani 1 1 d . . . . .
H21 H 0.344547 0.038068 0.906050 0.037 Uiso 1 1 calc R U . . .
C95 C 0.3009(4) 0.6677(4) 0.6882(2) 0.0262(11) Uani 1 1 d . . . . .
H95 H 0.231279 0.657718 0.684827 0.031 Uiso 1 1 calc R U . . .
C19 C 0.3806(4) 0.2538(4) 0.9748(2) 0.0299(12) Uani 1 1 d . . . . .
H19 H 0.386232 0.292323 1.015993 0.036 Uiso 1 1 calc R U . . .
C102 C 0.4275(4) 0.5727(4) 0.8978(2) 0.0284(12) Uani 1 1 d . . . . .
H102 H 0.438586 0.513202 0.883398 0.034 Uiso 1 1 calc R U . . .
C54 C 0.7537(4) 0.5128(4) 0.4570(3) 0.0354(13) Uani 1 1 d . . . . .
H54 H 0.775574 0.471361 0.425972 0.043 Uiso 1 1 calc R U . . .
C38 C 0.7594(4) 0.3147(4) 0.5874(2) 0.0258(11) Uani 1 1 d . . . . .
H38 H 0.744561 0.373833 0.594015 0.031 Uiso 1 1 calc R U . . .
C33 C 0.6111(4) -0.1359(4) 0.5592(3) 0.0338(13) Uani 1 1 d . . . . .
H33 H 0.658568 -0.167942 0.544797 0.041 Uiso 1 1 calc R U . . .
C81 C 0.8935(4) 0.9361(4) 0.6536(3) 0.0329(13) Uani 1 1 d . . . . .
H81 H 0.915687 0.943840 0.613171 0.039 Uiso 1 1 calc R U . . .
C67 C 0.8260(4) 0.6528(4) 1.0664(2) 0.0286(12) Uani 1 1 d . . . . .
H67 H 0.811463 0.700993 1.095911 0.034 Uiso 1 1 calc R U . . .
C15 C 0.1865(4) 0.3842(4) 0.7192(3) 0.0319(12) Uani 1 1 d . . . . .
H15 H 0.183450 0.437957 0.701643 0.038 Uiso 1 1 calc R U . . .
C24 C 0.3240(4) -0.0359(4) 0.6579(3) 0.0307(13) Uani 1 1 d . . . . .
C69 C 0.8679(4) 0.5064(4) 1.0440(3) 0.0310(13) Uani 1 1 d . . . . .
H69 H 0.881151 0.453069 1.058249 0.037 Uiso 1 1 calc R U . . .
C34 C 0.6271(4) -0.0843(4) 0.6214(3) 0.0308(12) Uani 1 1 d . . . . .
H34 H 0.684487 -0.082488 0.650033 0.037 Uiso 1 1 calc R U . . .
C13 C 0.1064(4) 0.2411(5) 0.7449(3) 0.0424(15) Uani 1 1 d . . . . .
H13 H 0.047580 0.196419 0.745950 0.051 Uiso 1 1 calc R U . . .
C55 C 0.7929(5) 0.6058(4) 0.4661(3) 0.0393(15) Uani 1 1 d . . . . .
H55 H 0.841764 0.629362 0.440949 0.047 Uiso 1 1 calc R U . . .
C39 C 0.8004(4) 0.2856(4) 0.5324(3) 0.0366(14) Uani 1 1 d . . . . .
H39 H 0.812596 0.324426 0.501234 0.044 Uiso 1 1 calc R U . . .
C82 C 0.8898(4) 1.0125(4) 0.6991(3) 0.0323(13) Uani 1 1 d . . . . .
H82 H 0.908737 1.072837 0.689431 0.039 Uiso 1 1 calc R U . . .
C40 C 0.8237(4) 0.1994(4) 0.5232(3) 0.0378(14) Uani 1 1 d . . . . .
H40 H 0.852915 0.180059 0.486158 0.045 Uiso 1 1 calc R U . . .
C75 C 1.0862(4) 0.6470(4) 0.8033(3) 0.0337(13) Uani 1 1 d . . . . .
H75 H 1.104453 0.630786 0.761539 0.040 Uiso 1 1 calc R U . . .
C68 C 0.8458(3) 0.5753(4) 1.0877(2) 0.0285(12) Uani 1 1 d . . . . .
H68 H 0.844137 0.569694 1.131958 0.034 Uiso 1 1 calc R U . . .
C20 C 0.3633(4) 0.1585(4) 0.9698(3) 0.0297(12) Uani 1 1 d . . . . .
H20 H 0.356666 0.131564 1.007478 0.036 Uiso 1 1 calc R U . . .
C101 C 0.3804(4) 0.5879(5) 0.9523(3) 0.0453(17) Uani 1 1 d . . . . .
H101 H 0.358175 0.538590 0.974258 0.054 Uiso 1 1 calc R U . . .
C52 C 0.6494(4) 0.5387(5) 0.5392(2) 0.0349(14) Uani 1 1 d . . . . .
C41 C 0.8041(4) 0.1420(4) 0.5681(3) 0.0334(13) Uani 1 1 d . . . . .
H41 H 0.817998 0.082563 0.561131 0.040 Uiso 1 1 calc R U . . .
C29 C 0.3536(5) -0.0681(4) 0.7134(3) 0.0382(14) Uani 1 1 d . . . . .
H29 H 0.421797 -0.060566 0.727400 0.046 Uiso 1 1 calc R U . . .
C100 C 0.3660(4) 0.6747(6) 0.9744(3) 0.0484(19) Uani 1 1 d . . . . .
H100 H 0.333906 0.685368 1.011616 0.058 Uiso 1 1 calc R U . . .
C53 C 0.6813(4) 0.4792(4) 0.4936(3) 0.0356(14) Uani 1 1 d . . . . .
H53 H 0.653466 0.414577 0.487279 0.043 Uiso 1 1 calc R U . . .
C50 C 0.5190(5) 0.4335(6) 0.5861(3) 0.059(2) Uani 1 1 d . . . . .
H50 H 0.531483 0.377163 0.559312 0.070 Uiso 1 1 calc R U . . .
C28 C 0.2842(6) -0.1113(4) 0.7485(3) 0.0510(19) Uani 1 1 d . . . . .
H28 H 0.305155 -0.132375 0.786452 0.061 Uiso 1 1 calc R U . . .
C99 C 0.3984(4) 0.7454(5) 0.9420(3) 0.0445(17) Uani 1 1 d . . . . .
H99 H 0.389156 0.805232 0.957508 0.053 Uiso 1 1 calc R U . . .
C14 C 0.1012(4) 0.3184(5) 0.7193(3) 0.0419(15) Uani 1 1 d . . . . .
H14 H 0.039334 0.326528 0.701802 0.050 Uiso 1 1 calc R U . . .
C27 C 0.1858(6) -0.1233(5) 0.7283(4) 0.066(2) Uani 1 1 d . . . . .
H27 H 0.138810 -0.152825 0.752463 0.079 Uiso 1 1 calc R U . . .
C51 C 0.5708(5) 0.5129(6) 0.5800(3) 0.061(2) Uani 1 1 d . . . . .
H51 H 0.528549 0.558541 0.581836 0.073 Uiso 1 1 calc R U . . .
C25 C 0.2250(5) -0.0488(5) 0.6381(3) 0.0471(16) Uani 1 1 d . . . . .
H25 H 0.203682 -0.027797 0.600164 0.057 Uiso 1 1 calc R U . . .
C57 C 0.6913(5) 0.6317(4) 0.5479(3) 0.0407(15) Uani 1 1 d . . . . .
H57 H 0.670873 0.673087 0.579687 0.049 Uiso 1 1 calc R U . . .
C56 C 0.7617(6) 0.6661(4) 0.5119(3) 0.0498(18) Uani 1 1 d . . . . .
H56 H 0.788997 0.730851 0.518177 0.060 Uiso 1 1 calc R U . . .
C26 C 0.1544(5) -0.0933(5) 0.6737(4) 0.065(2) Uani 1 1 d . . . . .
H26 H 0.085968 -0.102231 0.659810 0.078 Uiso 1 1 calc R U . . .
C103 C 0.9531(5) 0.5618(5) 0.5927(4) 0.0562(19) Uani 1 1 d . . . . .
H10A H 0.893204 0.567747 0.612605 0.067 Uiso 1 1 calc R U . . .
H10B H 0.932755 0.535851 0.545904 0.067 Uiso 1 1 calc R U . . .
C104 C 0.0839(5) 0.0502(9) 0.8805(5) 0.146(7) Uani 1 1 d . . . . .
H10C H 0.150444 0.090144 0.882037 0.175 Uiso 1 1 calc R U . . .
H10D H 0.046016 0.046634 0.837602 0.175 Uiso 1 1 calc R U . . .

loop_
_atom_site_aniso_label
_atom_site_aniso_U_11
_atom_site_aniso_U_22
_atom_site_aniso_U_33
_atom_site_aniso_U_23
_atom_site_aniso_U_13
_atom_site_aniso_U_12
Pd1 0.01568(19) 0.01609(19) 0.01305(16) 0.00217(12) 0.00134(13) 0.00256(13)
Cl1 0.0209(6) 0.0511(9) 0.0211(5) 0.0091(5) 0.0036(5) -0.0067(6)
Cl4 0.0414(9) 0.0663(12) 0.0593(10) 0.0073(8) 0.0060(8) 0.0098(8)
Cl2 0.0382(9) 0.0553(12) 0.1113(16) 0.0049(11) -0.0027(10) 0.0155(8)
Cl3 0.0413(10) 0.0708(14) 0.1025(15) 0.0352(12) 0.0121(10) 0.0091(9)
Cl5 0.0630(15) 0.0408(13) 0.258(4) -0.0130(18) 0.008(2) -0.0015(11)
N2 0.0083(18) 0.012(2) 0.0138(17) 0.0001(14) 0.0010(14) -0.0008(15)
N1 0.0114(18) 0.013(2) 0.0142(17) 0.0016(14) 0.0024(15) 0.0003(15)
C2 0.013(2) 0.013(2) 0.018(2) 0.0059(17) 0.0028(18) 0.0013(18)
C3 0.012(2) 0.022(3) 0.013(2) 0.0036(18) 0.0031(18) 0.0011(19)
C5 0.015(2) 0.017(2) 0.016(2) 0.0009(18) 0.0015(18) 0.0028(19)
C65 0.013(2) 0.015(2) 0.024(2) 0.0059(18) 0.0005(19) 0.0034(18)
C1 0.009(2) 0.013(2) 0.018(2) 0.0032(17) 0.0040(18) 0.0012(17)
C58 0.016(2) 0.010(2) 0.0133(19) 0.0013(16) 0.0043(18) 0.0007(18)
C6 0.013(2) 0.018(3) 0.024(2) 0.0019(19) 0.0041(19) -0.0008(19)
C66 0.022(3) 0.019(3) 0.025(2) 0.003(2) 0.000(2) 0.003(2)
C64 0.012(2) 0.008(2) 0.021(2) 0.0013(17) 0.0021(18) 0.0013(17)
C7 0.021(2) 0.013(2) 0.017(2) -0.0016(17) 0.0010(19) 0.0030(19)
C17 0.013(2) 0.022(3) 0.024(2) 0.005(2) 0.004(2) 0.001(2)
C91 0.017(2) 0.012(2) 0.019(2) -0.0021(17) 0.0023(19) 0.0055(18)
C77 0.013(2) 0.007(2) 0.030(2) 0.0017(18) -0.0005(19) 0.0053(18)
C10 0.016(2) 0.016(2) 0.020(2) 0.0012(18) 0.0039(19) 0.0005(19)
C18 0.017(2) 0.028(3) 0.025(2) 0.002(2) 0.001(2) 0.001(2)
C30 0.017(2) 0.012(2) 0.023(2) 0.0029(18) 0.0047(19) -0.0003(19)
C79 0.024(3) 0.021(3) 0.029(3) 0.006(2) 0.004(2) 0.008(2)
C70 0.012(2) 0.021(3) 0.030(3) 0.006(2) 0.000(2) 0.001(2)
C48 0.017(2) 0.028(3) 0.026(2) 0.005(2) 0.007(2) 0.002(2)
C63 0.011(2) 0.018(2) 0.014(2) 0.0021(17) 0.0040(18) 0.0041(18)
C23 0.015(2) 0.020(3) 0.023(2) -0.0026(19) 0.000(2) 0.002(2)
C62 0.013(2) 0.018(3) 0.017(2) 0.0016(18) 0.0001(18) 0.0042(19)
C93 0.026(3) 0.018(3) 0.023(2) 0.0016(19) -0.001(2) -0.002(2)
C71 0.014(2) 0.018(3) 0.029(2) 0.0117(19) 0.005(2) 0.0078(19)
C78 0.014(2) 0.008(2) 0.031(2) 0.0025(18) -0.001(2) 0.0028(18)
C90 0.014(2) 0.006(2) 0.020(2) -0.0014(16) 0.0031(18) 0.0018(17)
C8 0.013(2) 0.019(3) 0.019(2) 0.0017(18) 0.0022(19) 0.0009(19)
C60 0.013(2) 0.013(2) 0.023(2) 0.0035(18) 0.0020(19) 0.0026(18)
C84 0.016(2) 0.011(2) 0.026(2) 0.0030(18) 0.003(2) 0.0018(19)
C80 0.028(3) 0.029(3) 0.032(3) 0.004(2) 0.007(2) 0.011(2)
C46 0.027(3) 0.029(3) 0.025(2) 0.001(2) 0.000(2) 0.017(2)
C97 0.011(2) 0.030(3) 0.018(2) 0.000(2) 0.0004(19) 0.004(2)
C61 0.016(2) 0.011(2) 0.017(2) -0.0005(17) 0.0022(18) 0.0017(18)
C45 0.035(3) 0.019(3) 0.027(2) 0.003(2) -0.001(2) 0.009(2)
C4 0.019(2) 0.009(2) 0.016(2) 0.0033(17) -0.0016(18) 0.0006(18)
C76 0.017(3) 0.029(3) 0.024(2) 0.006(2) 0.001(2) -0.001(2)
C94 0.034(3) 0.020(3) 0.023(2) 0.001(2) -0.006(2) 0.011(2)
C92 0.020(3) 0.019(3) 0.020(2) 0.0012(19) 0.001(2) 0.003(2)
C22 0.021(3) 0.025(3) 0.029(3) 0.004(2) 0.008(2) 0.004(2)
C44 0.022(3) 0.019(3) 0.030(3) 0.004(2) -0.002(2) 0.003(2)
C11 0.016(2) 0.022(3) 0.019(2) -0.0023(19) 0.0070(19) 0.006(2)
C9 0.017(2) 0.017(2) 0.015(2) 0.0044(18) 0.0012(18) 0.0036(19)
C31 0.033(3) 0.019(3) 0.020(2) 0.0045(19) 0.003(2) 0.007(2)
C85 0.021(3) 0.015(3) 0.026(2) -0.0028(19) -0.003(2) 0.002(2)
C35 0.021(3) 0.012(2) 0.031(3) -0.0003(19) 0.000(2) 0.002(2)
C37 0.012(2) 0.022(3) 0.022(2) -0.0006(19) 0.0031(19) -0.0005(19)
C59 0.012(2) 0.014(2) 0.015(2) 0.0015(17) 0.0024(18) 0.0030(18)
C43 0.019(2) 0.012(2) 0.021(2) -0.0016(18) 0.004(2) 0.0063(19)
C98 0.017(3) 0.040(3) 0.023(2) -0.007(2) -0.004(2) 0.010(2)
C96 0.019(3) 0.018(3) 0.024(2) 0.0016(19) 0.004(2) 0.005(2)
C83 0.020(3) 0.022(3) 0.036(3) 0.007(2) 0.000(2) 0.003(2)
C73 0.015(3) 0.024(3) 0.038(3) 0.006(2) -0.001(2) -0.001(2)
C36 0.017(2) 0.008(2) 0.023(2) 0.0007(17) 0.0071(19) 0.0049(18)
C87 0.027(3) 0.016(3) 0.040(3) -0.004(2) 0.003(2) 0.008(2)
C72 0.014(2) 0.024(3) 0.030(2) 0.005(2) 0.002(2) 0.007(2)
C89 0.029(3) 0.012(2) 0.028(2) 0.0020(19) -0.002(2) 0.005(2)
C16 0.026(3) 0.023(3) 0.026(2) 0.003(2) 0.003(2) 0.004(2)
C12 0.023(3) 0.034(3) 0.036(3) 0.009(2) 0.004(2) 0.001(2)
C88 0.033(3) 0.027(3) 0.028(3) 0.000(2) 0.005(2) 0.008(2)
C74 0.014(3) 0.036(3) 0.045(3) 0.017(3) 0.008(2) 0.002(2)
C32 0.050(4) 0.027(3) 0.027(3) 0.006(2) 0.020(3) 0.018(3)
C86 0.023(3) 0.023(3) 0.035(3) 0.000(2) -0.002(2) 0.006(2)
C42 0.022(3) 0.022(3) 0.029(3) 0.001(2) 0.005(2) 0.008(2)
C47 0.018(3) 0.036(3) 0.028(3) 0.000(2) 0.000(2) 0.001(2)
C49 0.020(3) 0.046(4) 0.021(2) 0.003(2) 0.004(2) 0.011(2)
C21 0.026(3) 0.027(3) 0.041(3) 0.018(2) 0.006(2) 0.004(2)
C95 0.013(2) 0.034(3) 0.028(3) -0.003(2) -0.004(2) 0.006(2)
C19 0.018(3) 0.048(4) 0.022(2) 0.006(2) 0.002(2) 0.006(2)
C102 0.017(3) 0.039(3) 0.025(2) 0.005(2) 0.002(2) -0.002(2)
C54 0.037(3) 0.040(4) 0.027(3) -0.006(2) 0.005(2) 0.012(3)
C38 0.028(3) 0.022(3) 0.027(2) 0.002(2) 0.008(2) 0.004(2)
C33 0.038(3) 0.024(3) 0.049(3) 0.013(2) 0.022(3) 0.018(3)
C81 0.027(3) 0.040(4) 0.037(3) 0.015(3) 0.013(2) 0.008(3)
C67 0.025(3) 0.037(3) 0.023(2) 0.002(2) 0.004(2) 0.010(2)
C15 0.034(3) 0.031(3) 0.035(3) 0.006(2) 0.005(3) 0.017(3)
C24 0.023(3) 0.022(3) 0.039(3) -0.011(2) 0.010(2) -0.004(2)
C69 0.020(3) 0.041(3) 0.036(3) 0.024(3) 0.001(2) 0.005(2)
C34 0.022(3) 0.023(3) 0.049(3) 0.011(2) 0.001(2) 0.006(2)
C13 0.019(3) 0.049(4) 0.053(4) 0.012(3) -0.001(3) -0.005(3)
C55 0.043(4) 0.043(4) 0.025(3) 0.006(2) 0.009(3) -0.007(3)
C39 0.037(3) 0.043(4) 0.025(3) 0.001(2) 0.014(3) -0.001(3)
C82 0.028(3) 0.031(3) 0.043(3) 0.023(3) 0.008(3) 0.006(2)
C40 0.028(3) 0.048(4) 0.032(3) -0.010(3) 0.016(3) 0.006(3)
C75 0.024(3) 0.049(4) 0.029(3) 0.010(3) 0.011(2) 0.005(3)
C68 0.012(2) 0.046(4) 0.025(2) 0.011(2) 0.000(2) -0.001(2)
C20 0.020(3) 0.042(4) 0.031(3) 0.016(2) 0.006(2) 0.007(2)
C101 0.021(3) 0.083(5) 0.024(3) 0.012(3) 0.003(2) -0.007(3)
C52 0.031(3) 0.061(4) 0.013(2) 0.013(2) -0.001(2) 0.009(3)
C41 0.029(3) 0.029(3) 0.035(3) -0.009(2) 0.005(2) 0.005(2)
C29 0.052(4) 0.021(3) 0.039(3) 0.002(2) 0.020(3) 0.000(3)
C100 0.019(3) 0.101(6) 0.017(3) -0.006(3) 0.002(2) 0.011(3)
C53 0.043(3) 0.024(3) 0.029(3) 0.004(2) -0.008(3) -0.008(3)
C50 0.044(4) 0.090(6) 0.026(3) 0.019(3) -0.021(3) -0.015(4)
C28 0.069(5) 0.021(3) 0.057(4) -0.001(3) 0.032(4) -0.006(3)
C99 0.026(3) 0.081(5) 0.027(3) -0.013(3) -0.001(3) 0.033(3)
C14 0.028(3) 0.060(4) 0.044(3) 0.013(3) 0.003(3) 0.023(3)
C27 0.075(6) 0.040(4) 0.078(5) -0.003(4) 0.053(5) -0.005(4)
C51 0.040(4) 0.105(6) 0.025(3) 0.027(4) -0.012(3) -0.016(4)
C25 0.032(3) 0.045(4) 0.057(4) -0.008(3) 0.013(3) 0.003(3)
C57 0.063(4) 0.039(4) 0.025(3) 0.006(2) 0.007(3) 0.021(3)
C56 0.090(6) 0.030(3) 0.029(3) 0.004(2) 0.019(3) 0.010(3)
C26 0.033(4) 0.051(5) 0.101(6) -0.006(4) 0.030(4) -0.007(3)
C103 0.032(4) 0.080(6) 0.061(4) 0.025(4) 0.007(3) 0.012(4)
C104 0.026(4) 0.255(15) 0.154(9) 0.176(11) -0.027(5) -0.054(6)

loop_
_atom_type_symbol
_atom_type_description
_atom_type_scat_dispersion_real
_atom_type_scat_dispersion_imag
_atom_type_scat_source
C C 0.0181 0.0091 'International Tables Vol C Tables 4.2.6.8 and 6.1.1.4'
H H 0.0000 0.0000 'International Tables Vol C Tables 4.2.6.8 and 6.1.1.4'
Cl Cl 0.3639 0.7018 'International Tables Vol C Tables 4.2.6.8 and 6.1.1.4'
N N 0.0311 0.0180 'International Tables Vol C Tables 4.2.6.8 and 6.1.1.4'
O O 0.0492 0.0322 'International Tables Vol C Tables 4.2.6.8 and 6.1.1.4'
Pd Pd 0.1215 3.9337 'International Tables Vol C Tables 4.2.6.8 and 6.1.1.4'

loop_
_geom_angle_atom_site_label_1
_geom_angle_atom_site_label_2
_geom_angle_atom_site_label_3
_geom_angle
_geom_angle_site_symmetry_1
_geom_angle_site_symmetry_3
_geom_angle_publ_flag
C1 Pd1 C49 103.34(18) . . ?
C1 Pd1 C50 138.5(2) . . ?
C49 Pd1 C50 38.9(2) . . ?
C1 Pd1 C51 169.4(2) . . ?
C49 Pd1 C51 66.9(2) . . ?
C50 Pd1 C51 34.5(3) . . ?
C1 Pd1 Cl1 93.63(12) . . ?
C49 Pd1 Cl1 163.03(14) . . ?
C50 Pd1 Cl1 124.95(18) . . ?
C51 Pd1 Cl1 96.16(17) . . ?
C1 N2 C3 111.1(4) . . ?
C1 N2 C58 124.7(4) . . ?
C3 N2 C58 124.2(3) . . ?
C1 N1 C2 111.8(4) . . ?
C1 N1 C4 125.0(4) . . ?
C2 N1 C4 123.0(3) . . ?
C3 C2 N1 106.4(4) . . ?
C3 C2 H2 126.8 . . ?
N1 C2 H2 126.8 . . ?
C2 C3 N2 107.2(4) . . ?
C2 C3 H3 126.4 . . ?
N2 C3 H3 126.4 . . ?
C6 C5 C4 118.5(4) . . ?
C6 C5 C10 120.6(4) . . ?
C4 C5 C10 120.8(4) . . ?
C66 C65 C70 117.5(4) . . ?
C66 C65 C64 122.7(4) . . ?
C70 C65 C64 119.8(4) . . ?
N1 C1 N2 103.5(4) . . ?
N1 C1 Pd1 127.4(3) . . ?
N2 C1 Pd1 128.9(3) . . ?
C63 C58 C59 121.1(4) . . ?
C63 C58 N2 118.9(4) . . ?
C59 C58 N2 120.0(4) . . ?
C7 C6 C5 121.3(4) . . ?
C7 C6 H6 119.4 . . ?
C5 C6 H6 119.4 . . ?
C65 C66 C67 121.8(5) . . ?
C65 C66 H66 119.1 . . ?
C67 C66 H66 119.1 . . ?
C65 C64 C71 110.7(4) . . ?
C65 C64 C59 111.5(4) . . ?
C71 C64 C59 111.6(3) . . ?
C65 C64 H64 107.6 . . ?
C71 C64 H64 107.6 . . ?
C59 C64 H64 107.6 . . ?
C6 C7 C8 119.1(4) . . ?
C6 C7 C23 119.9(4) . . ?
C8 C7 C23 121.0(4) . . ?
C22 C17 C18 118.3(4) . . ?
C22 C17 C10 124.2(4) . . ?
C18 C17 C10 117.5(4) . . ?
C96 C91 C92 118.3(4) . . ?
C96 C91 C90 118.8(4) . . ?
C92 C91 C90 122.9(4) . . ?
C84 C77 C61 111.6(4) . . ?
C84 C77 C78 114.3(4) . . ?
C61 C77 C78 111.0(4) . . ?
C84 C77 H77 106.5 . . ?
C61 C77 H77 106.5 . . ?
C78 C77 H77 106.5 . . ?
C5 C10 C17 112.8(4) . . ?
C5 C10 C11 112.7(4) . . ?
C17 C10 C11 112.0(4) . . ?
C5 C10 H10 106.2 . . ?
C17 C10 H10 106.2 . . ?
C11 C10 H10 106.2 . . ?
C19 C18 C17 120.8(5) . . ?
C19 C18 H18 119.6 . . ?
C17 C18 H18 119.6 . . ?
C31 C30 C35 118.0(5) . . ?
C31 C30 C23 120.2(4) . . ?
C35 C30 C23 121.8(4) . . ?
C78 C79 C80 121.1(5) . . ?
C78 C79 H79 119.4 . . ?
C80 C79 H79 119.4 . . ?
C69 C70 C65 121.4(5) . . ?
C69 C70 H70 119.3 . . ?
C65 C70 H70 119.3 . . ?
C47 C48 C43 121.0(5) . . ?
C47 C48 H48 119.5 . . ?
C43 C48 H48 119.5 . . ?
C62 C63 C58 117.7(4) . . ?
C62 C63 C90 120.0(4) . . ?
C58 C63 C90 122.1(4) . . ?
C30 C23 C24 111.1(4) . . ?
C30 C23 C7 113.9(4) . . ?
C24 C23 C7 110.9(4) . . ?
C30 C23 H23 106.9 . . ?
C24 C23 H23 106.9 . . ?
C7 C23 H23 106.9 . . ?
C61 C62 C63 122.3(4) . . ?
C61 C62 H62 118.8 . . ?
C63 C62 H62 118.8 . . ?
C94 C93 C92 121.3(5) . . ?
C94 C93 H93 119.3 . . ?
C92 C93 H93 119.3 . . ?
C76 C71 C72 118.3(4) . . ?
C76 C71 C64 119.0(4) . . ?
C72 C71 C64 122.7(4) . . ?
C79 C78 C83 118.5(5) . . ?
C79 C78 C77 122.2(4) . . ?
C83 C78 C77 119.1(4) . . ?
C97 C90 C63 108.8(3) . . ?
C97 C90 C91 111.1(4) . . ?
C63 C90 C91 116.3(4) . . ?
C97 C90 H90 106.7 . . ?
C63 C90 H90 106.7 . . ?
C91 C90 H90 106.7 . . ?
C9 C8 C7 121.8(4) . . ?
C9 C8 H8 119.1 . . ?
C7 C8 H8 119.1 . . ?
C59 C60 C61 121.9(4) . . ?
C59 C60 H60 119.0 . . ?
C61 C60 H60 119.0 . . ?
C89 C84 C85 118.4(4) . . ?
C89 C84 C77 118.9(4) . . ?
C85 C84 C77 122.4(4) . . ?
C79 C80 C81 120.1(5) . . ?
C79 C80 H80 120.0 . . ?
C81 C80 H80 120.0 . . ?
C45 C46 C47 119.5(5) . . ?
C45 C46 H46 120.2 . . ?
C47 C46 H46 120.2 . . ?
C102 C97 C98 118.9(5) . . ?
C102 C97 C90 120.4(5) . . ?
C98 C97 C90 120.7(4) . . ?
C60 C61 C62 118.6(4) . . ?
C60 C61 C77 118.8(4) . . ?
C62 C61 C77 122.4(4) . . ?
C46 C45 C44 119.9(5) . . ?
C46 C45 H45 120.0 . . ?
C44 C45 H45 120.0 . . ?
C9 C4 C5 121.0(4) . . ?
C9 C4 N1 120.1(4) . . ?
C5 C4 N1 118.9(4) . . ?
C71 C76 C75 120.4(5) . . ?
C71 C76 H76 119.8 . . ?
C75 C76 H76 119.8 . . ?
C93 C94 C95 119.0(5) . . ?
C93 C94 H94 120.5 . . ?
C95 C94 H94 120.5 . . ?
C91 C92 C93 119.7(4) . . ?
C91 C92 H92 120.1 . . ?
C93 C92 H92 120.1 . . ?
C17 C22 C21 120.7(5) . . ?
C17 C22 H22 119.6 . . ?
C21 C22 H22 119.6 . . ?
C43 C44 C45 121.0(5) . . ?
C43 C44 H44 119.5 . . ?
C45 C44 H44 119.5 . . ?
C12 C11 C16 118.2(5) . . ?
C12 C11 C10 123.5(5) . . ?
C16 C11 C10 118.2(4) . . ?
C8 C9 C4 118.1(4) . . ?
C8 C9 C36 123.0(4) . . ?
C4 C9 C36 118.8(4) . . ?
C30 C31 C32 121.0(5) . . ?
C30 C31 H31 119.5 . . ?
C32 C31 H31 119.5 . . ?
C86 C85 C84 121.1(5) . . ?
C86 C85 H85 119.4 . . ?
C84 C85 H85 119.4 . . ?
C34 C35 C30 120.9(5) . . ?
C34 C35 H35 119.5 . . ?
C30 C35 H35 119.5 . . ?
C42 C37 C38 119.0(5) . . ?
C42 C37 C36 122.5(4) . . ?
C38 C37 C36 118.4(4) . . ?
C60 C59 C58 118.1(4) . . ?
C60 C59 C64 120.5(4) . . ?
C58 C59 C64 121.4(4) . . ?
C44 C43 C48 118.1(4) . . ?
C44 C43 C36 123.7(4) . . ?
C48 C43 C36 118.2(4) . . ?
C99 C98 C97 119.7(6) . . ?
C99 C98 H98 120.1 . . ?
C97 C98 H98 120.1 . . ?
C95 C96 C91 121.6(4) . . ?
C95 C96 H96 119.2 . . ?
C91 C96 H96 119.2 . . ?
C82 C83 C78 120.7(5) . . ?
C82 C83 H83 119.7 . . ?
C78 C83 H83 119.7 . . ?
C74 C73 C72 119.7(5) . . ?
C74 C73 H73 120.2 . . ?
C72 C73 H73 120.2 . . ?
C43 C36 C37 110.3(4) . . ?
C43 C36 C9 112.4(4) . . ?
C37 C36 C9 114.0(4) . . ?
C43 C36 H36 106.6 . . ?
C37 C36 H36 106.6 . . ?
C9 C36 H36 106.6 . . ?
C88 C87 C86 119.4(5) . . ?
C88 C87 H87 120.3 . . ?
C86 C87 H87 120.3 . . ?
C71 C72 C73 121.4(5) . . ?
C71 C72 H72 119.3 . . ?
C73 C72 H72 119.3 . . ?
C88 C89 C84 120.9(5) . . ?
C88 C89 H89 119.6 . . ?
C84 C89 H89 119.6 . . ?
C11 C16 C15 120.9(5) . . ?
C11 C16 H16 119.5 . . ?
C15 C16 H16 119.5 . . ?
C11 C12 C13 120.3(5) . . ?
C11 C12 H12 119.8 . . ?
C13 C12 H12 119.8 . . ?
C89 C88 C87 120.2(5) . . ?
C89 C88 H88 119.9 . . ?
C87 C88 H88 119.9 . . ?
C73 C74 C75 119.4(5) . . ?
C73 C74 H74 120.3 . . ?
C75 C74 H74 120.3 . . ?
C33 C32 C31 119.5(5) . . ?
C33 C32 H32 120.2 . . ?
C31 C32 H32 120.2 . . ?
C85 C86 C87 120.0(5) . . ?
C85 C86 H86 120.0 . . ?
C87 C86 H86 120.0 . . ?
C41 C42 C37 120.9(5) . . ?
C41 C42 H42 119.5 . . ?
C37 C42 H42 119.5 . . ?
C48 C47 C46 120.5(5) . . ?
C48 C47 H47 119.8 . . ?
C46 C47 H47 119.8 . . ?
C50 C49 Pd1 71.1(3) . . ?
C50 C49 H49A 116.5 . . ?
Pd1 C49 H49A 116.5 . . ?
C50 C49 H49B 116.5 . . ?
Pd1 C49 H49B 116.5 . . ?
H49A C49 H49B 113.5 . . ?
C20 C21 C22 120.7(5) . . ?
C20 C21 H21 119.7 . . ?
C22 C21 H21 119.7 . . ?
C94 C95 C96 120.1(5) . . ?
C94 C95 H95 119.9 . . ?
C96 C95 H95 119.9 . . ?
C20 C19 C18 120.1(5) . . ?
C20 C19 H19 120.0 . . ?
C18 C19 H19 120.0 . . ?
C97 C102 C101 120.6(6) . . ?
C97 C102 H102 119.7 . . ?
C101 C102 H102 119.7 . . ?
C55 C54 C53 119.2(5) . . ?
C55 C54 H54 120.4 . . ?
C53 C54 H54 120.4 . . ?
C39 C38 C37 120.2(5) . . ?
C39 C38 H38 119.9 . . ?
C37 C38 H38 119.9 . . ?
C32 C33 C34 120.3(5) . . ?
C32 C33 H33 119.8 . . ?
C34 C33 H33 119.8 . . ?
C82 C81 C80 119.2(5) . . ?
C82 C81 H81 120.4 . . ?
C80 C81 H81 120.4 . . ?
C68 C67 C66 119.4(5) . . ?
C68 C67 H67 120.3 . . ?
C66 C67 H67 120.3 . . ?
C14 C15 C16 120.2(5) . . ?
C14 C15 H15 119.9 . . ?
C16 C15 H15 119.9 . . ?
C25 C24 C29 118.7(6) . . ?
C25 C24 C23 120.2(6) . . ?
C29 C24 C23 120.9(5) . . ?
C68 C69 C70 120.5(5) . . ?
C68 C69 H69 119.7 . . ?
C70 C69 H69 119.7 . . ?
C35 C34 C33 120.1(5) . . ?
C35 C34 H34 119.9 . . ?
C33 C34 H34 119.9 . . ?
C14 C13 C12 120.9(5) . . ?
C14 C13 H13 119.6 . . ?
C12 C13 H13 119.6 . . ?
C54 C55 C56 120.4(5) . . ?
C54 C55 H55 119.8 . . ?
C56 C55 H55 119.8 . . ?
C38 C39 C40 120.0(5) . . ?
C38 C39 H39 120.0 . . ?
C40 C39 H39 120.0 . . ?
C83 C82 C81 120.4(5) . . ?
C83 C82 H82 119.8 . . ?
C81 C82 H82 119.8 . . ?
C41 C40 C39 120.0(5) . . ?
C41 C40 H40 120.0 . . ?
C39 C40 H40 120.0 . . ?
C74 C75 C76 120.8(5) . . ?
C74 C75 H75 119.6 . . ?
C76 C75 H75 119.6 . . ?
C69 C68 C67 119.3(5) . . ?
C69 C68 H68 120.4 . . ?
C67 C68 H68 120.4 . . ?
C21 C20 C19 119.4(5) . . ?
C21 C20 H20 120.3 . . ?
C19 C20 H20 120.3 . . ?
C100 C101 C102 120.1(6) . . ?
C100 C101 H101 119.9 . . ?
C102 C101 H101 119.9 . . ?
C57 C52 C53 118.5(5) . . ?
C57 C52 C51 114.9(6) . . ?
C53 C52 C51 126.6(6) . . ?
C42 C41 C40 120.0(5) . . ?
C42 C41 H41 120.0 . . ?
C40 C41 H41 120.0 . . ?
C28 C29 C24 120.6(7) . . ?
C28 C29 H29 119.7 . . ?
C24 C29 H29 119.7 . . ?
C99 C100 C101 119.3(6) . . ?
C99 C100 H100 120.4 . . ?
C101 C100 H100 120.4 . . ?
C52 C53 C54 120.9(5) . . ?
C52 C53 H53 119.6 . . ?
C54 C53 H53 119.6 . . ?
C51 C50 C49 124.0(8) . . ?
C51 C50 Pd1 76.3(4) . . ?
C49 C50 Pd1 69.9(3) . . ?
C51 C50 H50 117.5 . . ?
C49 C50 H50 117.5 . . ?
Pd1 C50 H50 117.5 . . ?
C27 C28 C29 120.1(7) . . ?
C27 C28 H28 120.0 . . ?
C29 C28 H28 120.0 . . ?
C100 C99 C98 121.3(6) . . ?
C100 C99 H99 119.4 . . ?
C98 C99 H99 119.4 . . ?
C13 C14 C15 119.4(5) . . ?
C13 C14 H14 120.3 . . ?
C15 C14 H14 120.3 . . ?
C26 C27 C28 120.8(6) . . ?
C26 C27 H27 119.6 . . ?
C28 C27 H27 119.6 . . ?
C50 C51 C52 131.6(9) . . ?
C50 C51 Pd1 69.3(4) . . ?
C52 C51 Pd1 121.2(4) . . ?
C50 C51 H51 109.5 . . ?
C52 C51 H51 109.5 . . ?
Pd1 C51 H51 109.5 . . ?
C24 C25 C26 120.6(7) . . ?
C24 C25 H25 119.7 . . ?
C26 C25 H25 119.7 . . ?
C56 C57 C52 121.6(6) . . ?
C56 C57 H57 119.2 . . ?
C52 C57 H57 119.2 . . ?
C57 C56 C55 119.5(6) . . ?
C57 C56 H56 120.3 . . ?
C55 C56 H56 120.3 . . ?
C27 C26 C25 119.3(7) . . ?
C27 C26 H26 120.3 . . ?
C25 C26 H26 120.3 . . ?
Cl2 C103 Cl3 111.6(4) . . ?
Cl2 C103 H10A 109.3 . . ?
Cl3 C103 H10A 109.3 . . ?
Cl2 C103 H10B 109.3 . . ?
Cl3 C103 H10B 109.3 . . ?
H10A C103 H10B 108.0 . . ?
Cl5 C104 Cl4 109.9(4) . . ?
Cl5 C104 H10C 109.7 . . ?
Cl4 C104 H10C 109.7 . . ?
Cl5 C104 H10D 109.7 . . ?
Cl4 C104 H10D 109.7 . . ?
H10C C104 H10D 108.2 . . ?

loop_
_geom_bond_atom_site_label_1
_geom_bond_atom_site_label_2
_geom_bond_distance
_geom_bond_site_symmetry_2
_geom_bond_publ_flag
Pd1 C1 2.045(4) . ?
Pd1 C49 2.117(5) . ?
Pd1 C50 2.133(6) . ?
Pd1 C51 2.215(6) . ?
Pd1 Cl1 2.3743(12) . ?
Cl4 C104 1.820(13) . ?
Cl2 C103 1.751(7) . ?
Cl3 C103 1.761(8) . ?
Cl5 C104 1.739(15) . ?
N2 C1 1.368(5) . ?
N2 C3 1.392(6) . ?
N2 C58 1.437(5) . ?
N1 C1 1.363(5) . ?
N1 C2 1.391(5) . ?
N1 C4 1.452(5) . ?
C2 C3 1.340(6) . ?
C2 H2 0.9500 . ?
C3 H3 0.9500 . ?
C5 C6 1.393(6) . ?
C5 C4 1.409(6) . ?
C5 C10 1.533(6) . ?
C65 C66 1.387(7) . ?
C65 C70 1.389(7) . ?
C65 C64 1.524(6) . ?
C58 C63 1.412(6) . ?
C58 C59 1.421(6) . ?
C6 C7 1.387(7) . ?
C6 H6 0.9500 . ?
C66 C67 1.400(7) . ?
C66 H66 0.9500 . ?
C64 C71 1.537(6) . ?
C64 C59 1.539(6) . ?
C64 H64 1.0000 . ?
C7 C8 1.391(6) . ?
C7 C23 1.545(6) . ?
C17 C22 1.383(7) . ?
C17 C18 1.406(7) . ?
C17 C10 1.534(6) . ?
C91 C96 1.391(7) . ?
C91 C92 1.393(6) . ?
C91 C90 1.537(6) . ?
C77 C84 1.522(6) . ?
C77 C61 1.527(6) . ?
C77 C78 1.547(6) . ?
C77 H77 1.0000 . ?
C10 C11 1.540(6) . ?
C10 H10 1.0000 . ?
C18 C19 1.393(7) . ?
C18 H18 0.9500 . ?
C30 C31 1.387(6) . ?
C30 C35 1.403(7) . ?
C30 C23 1.532(7) . ?
C79 C78 1.383(7) . ?
C79 C80 1.390(7) . ?
C79 H79 0.9500 . ?
C70 C69 1.386(7) . ?
C70 H70 0.9500 . ?
C48 C47 1.380(7) . ?
C48 C43 1.406(7) . ?
C48 H48 0.9500 . ?
C63 C62 1.394(6) . ?
C63 C90 1.532(6) . ?
C23 C24 1.540(7) . ?
C23 H23 1.0000 . ?
C62 C61 1.392(6) . ?
C62 H62 0.9500 . ?
C93 C94 1.380(7) . ?
C93 C92 1.398(7) . ?
C93 H93 0.9500 . ?
C71 C76 1.389(7) . ?
C71 C72 1.390(7) . ?
C78 C83 1.400(7) . ?
C90 C97 1.529(6) . ?
C90 H90 1.0000 . ?
C8 C9 1.389(6) . ?
C8 H8 0.9500 . ?
C60 C59 1.390(6) . ?
C60 C61 1.391(6) . ?
C60 H60 0.9500 . ?
C84 C89 1.393(7) . ?
C84 C85 1.397(7) . ?
C80 C81 1.392(8) . ?
C80 H80 0.9500 . ?
C46 C45 1.385(7) . ?
C46 C47 1.391(7) . ?
C46 H46 0.9500 . ?
C97 C102 1.383(7) . ?
C97 C98 1.398(7) . ?
C45 C44 1.403(7) . ?
C45 H45 0.9500 . ?
C4 C9 1.408(6) . ?
C76 C75 1.395(7) . ?
C76 H76 0.9500 . ?
C94 C95 1.382(7) . ?
C94 H94 0.9500 . ?
C92 H92 0.9500 . ?
C22 C21 1.396(7) . ?
C22 H22 0.9500 . ?
C44 C43 1.387(7) . ?
C44 H44 0.9500 . ?
C11 C12 1.387(7) . ?
C11 C16 1.394(7) . ?
C9 C36 1.536(6) . ?
C31 C32 1.404(7) . ?
C31 H31 0.9500 . ?
C85 C86 1.384(7) . ?
C85 H85 0.9500 . ?
C35 C34 1.382(7) . ?
C35 H35 0.9500 . ?
C37 C42 1.395(7) . ?
C37 C38 1.400(7) . ?
C37 C36 1.533(6) . ?
C43 C36 1.517(6) . ?
C98 C99 1.383(8) . ?
C98 H98 0.9500 . ?
C96 C95 1.385(7) . ?
C96 H96 0.9500 . ?
C83 C82 1.385(7) . ?
C83 H83 0.9500 . ?
C73 C74 1.381(8) . ?
C73 C72 1.399(7) . ?
C73 H73 0.9500 . ?
C36 H36 1.0000 . ?
C87 C88 1.395(7) . ?
C87 C86 1.395(7) . ?
C87 H87 0.9500 . ?
C72 H72 0.9500 . ?
C89 C88 1.387(7) . ?
C89 H89 0.9500 . ?
C16 C15 1.395(7) . ?
C16 H16 0.9500 . ?
C12 C13 1.401(8) . ?
C12 H12 0.9500 . ?
C88 H88 0.9500 . ?
C74 C75 1.385(8) . ?
C74 H74 0.9500 . ?
C32 C33 1.375(8) . ?
C32 H32 0.9500 . ?
C86 H86 0.9500 . ?
C42 C41 1.385(7) . ?
C42 H42 0.9500 . ?
C47 H47 0.9500 . ?
C49 C50 1.416(8) . ?
C49 H49A 0.9900 . ?
C49 H49B 0.9900 . ?
C21 C20 1.383(8) . ?
C21 H21 0.9500 . ?
C95 H95 0.9500 . ?
C19 C20 1.388(8) . ?
C19 H19 0.9500 . ?
C102 C101 1.391(8) . ?
C102 H102 0.9500 . ?
C54 C55 1.365(8) . ?
C54 C53 1.392(8) . ?
C54 H54 0.9500 . ?
C38 C39 1.395(7) . ?
C38 H38 0.9500 . ?
C33 C34 1.383(8) . ?
C33 H33 0.9500 . ?
C81 C82 1.389(8) . ?
C81 H81 0.9500 . ?
C67 C68 1.387(8) . ?
C67 H67 0.9500 . ?
C15 C14 1.379(8) . ?
C15 H15 0.9500 . ?
C24 C25 1.372(8) . ?
C24 C29 1.396(8) . ?
C69 C68 1.384(8) . ?
C69 H69 0.9500 . ?
C34 H34 0.9500 . ?
C13 C14 1.372(9) . ?
C13 H13 0.9500 . ?
C55 C56 1.387(9) . ?
C55 H55 0.9500 . ?
C39 C40 1.396(9) . ?
C39 H39 0.9500 . ?
C82 H82 0.9500 . ?
C40 C41 1.387(8) . ?
C40 H40 0.9500 . ?
C75 H75 0.9500 . ?
C68 H68 0.9500 . ?
C20 H20 0.9500 . ?
C101 C100 1.381(10) . ?
C101 H101 0.9500 . ?
C52 C57 1.371(9) . ?
C52 C53 1.381(8) . ?
C52 C51 1.488(8) . ?
C41 H41 0.9500 . ?
C29 C28 1.390(8) . ?
C29 H29 0.9500 . ?
C100 C99 1.374(10) . ?
C100 H100 0.9500 . ?
C53 H53 0.9500 . ?
C50 C51 1.291(10) . ?
C50 H50 1.0000 . ?
C28 C27 1.369(11) . ?
C28 H28 0.9500 . ?
C99 H99 0.9500 . ?
C14 H14 0.9500 . ?
C27 C26 1.368(12) . ?
C27 H27 0.9500 . ?
C51 H51 1.0000 . ?
C25 C26 1.418(10) . ?
C25 H25 0.9500 . ?
C57 C56 1.367(9) . ?
C57 H57 0.9500 . ?
C56 H56 0.9500 . ?
C26 H26 0.9500 . ?
C103 H10A 0.9900 . ?
C103 H10B 0.9900 . ?
C104 H10C 0.9900 . ?
C104 H10D 0.9900 . ?

loop_
_platon_squeeze_void_nr
_platon_squeeze_void_average_x
_platon_squeeze_void_average_y
_platon_squeeze_void_average_z
_platon_squeeze_void_volume
_platon_squeeze_void_count_electrons
_platon_squeeze_void_content
1 0.000 0.000 0.500 217 70 ' '
